data_7050419
loop_
_publ_author_name
'Auvray, Nicolas'
'Braunstein, Pierre'
'Mathur, Sanjay'
'Veith, Michael'
'Shen, Hao'
'H\"ufner, Stefan'

_publ_section_title
;
 Thin films by metal organic deposition of Fe--Mo--S molecular
 clusters: synthesis and crystal structure of
 [Cp2MoFe2(&#x00B5;3-S)2(CO)6]
;
_journal_issue 1
_journal_name_full 'New Journal of Chemistry'
_journal_page_first 155
_journal_paper_doi 10.1039/b206923g
_journal_volume 27
_journal_year 2003
_chemical_formula_moiety 'C16 H10 Fe2 Mo O6 S2'
_chemical_formula_sum 'C16 H10 Fe2 Mo O6 S2'
_chemical_formula_weight 570.00
_space_group_IT_number 14
_symmetry_cell_setting monoclinic
_symmetry_space_group_name_Hall '-P 2yn'
_symmetry_space_group_name_H-M 'P 1 21/n 1'
_atom_sites_solution_hydrogens geom
_atom_sites_solution_primary direct
_atom_sites_solution_secondary difmap
_audit_creation_method SHELXL-97
_cell_angle_alpha 90.000(5)
_cell_angle_beta 92.176(5)
_cell_angle_gamma 90.000(5)
_cell_formula_units_Z 4
_cell_length_a 8.217(5)
_cell_length_b 13.703(5)
_cell_length_c 16.310(5)
_cell_measurement_reflns_used 9471
_cell_measurement_temperature 293(2)
_cell_measurement_theta_max 27.485
_cell_measurement_theta_min 0.998
_cell_volume 1835.1(14)
_computing_cell_refinement 'Denzo (Nonius B.V., 1998)'
_computing_data_collection 'Collect (Nonius B.V., 1998)'
_computing_data_reduction 'Denzo (Nonius B.V., 1998)'
_computing_molecular_graphics 'PLATON 98 (Spek, 1998)'
_computing_publication_material 'SHELXL-97 (Sheldrick, 1997)'
_computing_structure_refinement 'SHELXL-97 (Sheldrick, 1997)'
_computing_structure_solution 'SHELXS-97 (Sheldrick, 1997)'
_diffrn_ambient_temperature 293(2)
_diffrn_measured_fraction_theta_full 0.998
_diffrn_measured_fraction_theta_max 0.998
_diffrn_measurement_device_type KappaCCD
_diffrn_measurement_method '\p scans'
_diffrn_radiation_monochromator graphite
_diffrn_radiation_source 'fine-focus sealed tube'
_diffrn_radiation_type MoK\a
_diffrn_radiation_wavelength 0.71069
_diffrn_reflns_av_R_equivalents 0.036
_diffrn_reflns_av_sigmaI/netI 0.0809
_diffrn_reflns_limit_h_max 10
_diffrn_reflns_limit_h_min -10
_diffrn_reflns_limit_k_max 17
_diffrn_reflns_limit_k_min 0
_diffrn_reflns_limit_l_max 21
_diffrn_reflns_limit_l_min 0
_diffrn_reflns_number 4204
_diffrn_reflns_theta_full 27.48
_diffrn_reflns_theta_max 27.48
_diffrn_reflns_theta_min 1.94
_exptl_absorpt_coefficient_mu 2.491
_exptl_absorpt_correction_T_max 0.783
_exptl_absorpt_correction_T_min 0.698
_exptl_absorpt_correction_type multi-scan
_exptl_absorpt_process_details
;
multi-scan from symmetry-related measurements
Sortav (Blessing 1995)
;
_exptl_crystal_colour black
_exptl_crystal_density_diffrn 2.063
_exptl_crystal_density_method 'not measured'
_exptl_crystal_description prism
_exptl_crystal_F_000 1120
_exptl_crystal_size_max 0.08
_exptl_crystal_size_mid 0.07
_exptl_crystal_size_min 0.06
_refine_diff_density_max 0.644
_refine_diff_density_min -0.983
_refine_diff_density_rms 0.171
_refine_ls_extinction_method none
_refine_ls_goodness_of_fit_ref 0.940
_refine_ls_hydrogen_treatment mixed
_refine_ls_matrix_type full
_refine_ls_number_parameters 244
_refine_ls_number_reflns 4203
_refine_ls_number_restraints 0
_refine_ls_restrained_S_all 0.940
_refine_ls_R_factor_all 0.0522
_refine_ls_R_factor_gt 0.0320
_refine_ls_shift/su_max 0.000
_refine_ls_shift/su_mean 0.000
_refine_ls_structure_factor_coef Fsqd
_refine_ls_weighting_details 'calc w=1/[\s^2^(Fo^2^)+(0.0431P)^2^+0.0000P] where P=(Fo^2^+2Fc^2^)/3'
_refine_ls_weighting_scheme calc
_refine_ls_wR_factor_gt 0.1018
_refine_ls_wR_factor_ref 0.1091
_reflns_number_gt 3030
_reflns_number_total 4203
_reflns_threshold_expression >2sigma(I)
_cod_data_source_file b206923g.txt
_cod_data_source_block pbr31
_cod_original_sg_symbol_H-M 'P 21/n'
_cod_database_code 7050419

loop_
_symmetry_equiv_pos_as_xyz
'x, y, z'
'-x+1/2, y+1/2, -z+1/2'
'-x, -y, -z'
'x-1/2, -y-1/2, z-1/2'

loop_
_atom_site_label
_atom_site_type_symbol
_atom_site_fract_x
_atom_site_fract_y
_atom_site_fract_z
_atom_site_U_iso_or_equiv
_atom_site_adp_type
_atom_site_occupancy
_atom_site_symmetry_multiplicity
_atom_site_calc_flag
_atom_site_refinement_flags
_atom_site_disorder_assembly
_atom_site_disorder_group
Mo Mo 0.85295(4) 0.43273(3) 0.16604(2) 0.02316(12) Uani 1 1 d . . .
Fe1 Fe 1.11038(8) 0.21896(4) 0.11394(4) 0.02569(17) Uani 1 1 d . . .
Fe2 Fe 0.87977(8) 0.23220(5) 0.01355(4) 0.02616(17) Uani 1 1 d . . .
S1 S 0.85005(14) 0.24793(8) 0.15386(7) 0.0255(2) Uani 1 1 d . . .
S2 S 1.02967(13) 0.36568(8) 0.05387(7) 0.0258(2) Uani 1 1 d . . .
C12 C 0.5769(5) 0.4384(4) 0.1776(3) 0.0328(11) Uani 1 1 d . . .
H12 H 0.5305 0.4056 0.2209 0.039 Uiso 1 1 calc . . .
C9 C 1.0504(6) 0.5396(4) 0.2107(3) 0.0390(12) Uani 1 1 d . . .
H9 H 1.0842 0.5876 0.1749 0.047 Uiso 1 1 calc . . .
C1 C 1.2447(6) 0.2427(3) 0.2001(3) 0.0359(11) Uani 1 1 d . . .
O6 O 0.6231(4) 0.3114(3) -0.0971(2) 0.0503(10) Uani 1 1 d . . .
O3 O 1.0713(5) 0.0099(3) 0.1447(2) 0.0526(10) Uani 1 1 d . . .
C5 C 0.7956(6) 0.1111(4) 0.0149(3) 0.0395(12) Uani 1 1 d . . .
O1 O 1.3412(5) 0.2528(3) 0.2529(2) 0.0515(10) Uani 1 1 d . . .
O2 O 1.3849(4) 0.1901(3) 0.0067(2) 0.0534(10) Uani 1 1 d . . .
C3 C 1.0889(6) 0.0909(4) 0.1319(3) 0.0344(11) Uani 1 1 d . . .
O4 O 1.0936(4) 0.1961(3) -0.1232(2) 0.0467(9) Uani 1 1 d . . .
C16 C 0.6341(6) 0.5362(4) 0.1781(3) 0.0334(11) Uani 1 1 d . . .
H16 H 0.6278 0.5799 0.2214 0.040 Uiso 1 1 calc . . .
C10 C 1.1176(5) 0.4460(3) 0.2211(3) 0.0332(11) Uani 1 1 d . . .
H10 H 1.2066 0.4219 0.1939 0.040 Uiso 1 1 calc . . .
C4 C 1.0074(6) 0.2083(3) -0.0704(3) 0.0323(11) Uani 1 1 d . . .
C2 C 1.2765(6) 0.2013(4) 0.0474(3) 0.0348(11) Uani 1 1 d . . .
C11 C 1.0289(6) 0.3948(4) 0.2791(3) 0.0369(11) Uani 1 1 d . . .
H11 H 1.0494 0.3313 0.2968 0.044 Uiso 1 1 calc . . .
C15 C 0.7026(6) 0.5560(3) 0.1012(3) 0.0356(11) Uani 1 1 d . . .
H15 H 0.7523 0.6139 0.0861 0.043 Uiso 1 1 calc . . .
O5 O 0.7414(5) 0.0351(3) 0.0169(2) 0.0651(13) Uani 1 1 d . . .
C6 C 0.7190(6) 0.2825(4) -0.0496(3) 0.0341(11) Uani 1 1 d . . .
C14 C 0.6820(6) 0.4728(4) 0.0523(3) 0.0326(11) Uani 1 1 d . . .
H14 H 0.7141 0.4664 -0.0015 0.039 Uiso 1 1 calc . . .
C8 C 0.9203(6) 0.5465(4) 0.2658(3) 0.0438(13) Uani 1 1 d . . .
H8 H 0.8568 0.6016 0.2740 0.053 Uiso 1 1 calc . . .
C13 C 0.6043(5) 0.4001(4) 0.0981(3) 0.0326(11) Uani 1 1 d . . .
H13 H 0.5759 0.3380 0.0795 0.039 Uiso 1 1 calc . . .
C7 C 0.9039(6) 0.4557(4) 0.3057(3) 0.0437(13) Uani 1 1 d . . .
H7 H 0.8250 0.4393 0.3428 0.052 Uiso 1 1 calc . . .

loop_
_atom_site_aniso_label
_atom_site_aniso_U_11
_atom_site_aniso_U_22
_atom_site_aniso_U_33
_atom_site_aniso_U_23
_atom_site_aniso_U_13
_atom_site_aniso_U_12
Mo 0.0247(2) 0.0190(2) 0.0259(2) -0.00137(15) 0.00436(15) -0.00075(15)
Fe1 0.0301(4) 0.0220(3) 0.0250(3) 0.0003(3) 0.0015(3) 0.0005(3)
Fe2 0.0318(4) 0.0249(3) 0.0218(3) -0.0029(3) 0.0013(3) -0.0022(3)
S1 0.0325(6) 0.0209(5) 0.0236(6) -0.0003(4) 0.0054(4) -0.0022(5)
S2 0.0298(6) 0.0223(5) 0.0255(6) 0.0010(4) 0.0049(4) -0.0026(4)
C12 0.020(2) 0.039(3) 0.040(3) -0.001(2) 0.0093(19) 0.001(2)
C9 0.037(3) 0.026(2) 0.053(3) -0.010(2) -0.004(2) -0.008(2)
C1 0.046(3) 0.026(2) 0.036(3) 0.003(2) -0.001(2) 0.007(2)
O6 0.048(2) 0.064(3) 0.038(2) -0.0097(19) -0.0110(18) 0.014(2)
O3 0.079(3) 0.0241(19) 0.056(2) 0.0031(17) 0.018(2) 0.0014(19)
C5 0.049(3) 0.039(3) 0.031(3) -0.009(2) 0.005(2) -0.008(3)
O1 0.064(3) 0.038(2) 0.051(2) 0.0006(18) -0.025(2) 0.0086(19)
O2 0.034(2) 0.065(3) 0.062(3) -0.010(2) 0.0161(19) 0.0002(19)
C3 0.039(3) 0.032(3) 0.032(3) -0.003(2) 0.007(2) 0.004(2)
O4 0.047(2) 0.062(2) 0.0312(19) -0.0104(18) 0.0052(17) 0.0034(19)
C16 0.033(3) 0.031(2) 0.037(3) -0.004(2) 0.007(2) 0.007(2)
C10 0.029(2) 0.032(3) 0.038(3) -0.012(2) -0.006(2) 0.001(2)
C4 0.038(3) 0.032(3) 0.026(2) -0.002(2) -0.003(2) -0.003(2)
C2 0.033(3) 0.031(3) 0.039(3) 0.000(2) -0.003(2) 0.001(2)
C11 0.042(3) 0.040(3) 0.028(2) -0.006(2) -0.009(2) 0.001(2)
C15 0.035(3) 0.027(2) 0.044(3) 0.007(2) 0.003(2) 0.008(2)
O5 0.104(4) 0.038(2) 0.055(3) -0.010(2) 0.023(2) -0.033(2)
C6 0.036(3) 0.040(3) 0.027(2) -0.010(2) 0.002(2) 0.000(2)
C14 0.030(2) 0.037(3) 0.031(2) 0.003(2) 0.000(2) 0.009(2)
C8 0.042(3) 0.038(3) 0.052(3) -0.028(3) -0.003(2) 0.004(2)
C13 0.023(2) 0.033(3) 0.042(3) -0.006(2) -0.001(2) 0.004(2)
C7 0.045(3) 0.056(3) 0.030(3) -0.013(3) 0.001(2) -0.003(3)

loop_
_atom_type_symbol
_atom_type_description
_atom_type_scat_dispersion_real
_atom_type_scat_dispersion_imag
_atom_type_scat_source
C C 0.0033 0.0016 'International Tables Vol C Tables 4.2.6.8 and 6.1.1.4'
H H 0.0000 0.0000 'International Tables Vol C Tables 4.2.6.8 and 6.1.1.4'
O O 0.0106 0.0060 'International Tables Vol C Tables 4.2.6.8 and 6.1.1.4'
S S 0.1246 0.1234 'International Tables Vol C Tables 4.2.6.8 and 6.1.1.4'
Fe Fe 0.3463 0.8444 'International Tables Vol C Tables 4.2.6.8 and 6.1.1.4'
Mo Mo -1.6832 0.6857 'International Tables Vol C Tables 4.2.6.8 and 6.1.1.4'

loop_
_geom_angle_atom_site_label_1
_geom_angle_atom_site_label_2
_geom_angle_atom_site_label_3
_geom_angle
_geom_angle_site_symmetry_1
_geom_angle_site_symmetry_3
_geom_angle_publ_flag
C9 Mo C12 130.35(18) . . ?
C9 Mo C16 97.23(18) . . ?
C12 Mo C16 36.06(17) . . ?
C9 Mo C8 36.17(18) . . ?
C12 Mo C8 97.55(18) . . ?
C16 Mo C8 72.01(17) . . ?
C9 Mo C7 60.04(19) . . ?
C12 Mo C7 93.26(18) . . ?
C16 Mo C7 86.87(18) . . ?
C8 Mo C7 35.58(19) . . ?
C9 Mo C15 92.20(19) . . ?
C12 Mo C15 60.04(17) . . ?
C16 Mo C15 35.73(17) . . ?
C8 Mo C15 86.49(19) . . ?
C7 Mo C15 114.90(19) . . ?
C9 Mo C10 35.41(16) . . ?
C12 Mo C10 151.80(18) . . ?
C16 Mo C10 129.77(17) . . ?
C8 Mo C10 58.61(17) . . ?
C7 Mo C10 58.67(18) . . ?
C15 Mo C10 126.26(18) . . ?
C9 Mo C13 150.94(18) . . ?
C12 Mo C13 35.95(16) . . ?
C16 Mo C13 59.04(17) . . ?
C8 Mo C13 130.39(17) . . ?
C7 Mo C13 127.93(18) . . ?
C15 Mo C13 58.77(17) . . ?
C10 Mo C13 170.99(16) . . ?
C9 Mo C14 119.91(18) . . ?
C12 Mo C14 59.44(16) . . ?
C16 Mo C14 58.56(16) . . ?
C8 Mo C14 121.31(19) . . ?
C7 Mo C14 145.42(18) . . ?
C15 Mo C14 34.83(17) . . ?
C10 Mo C14 143.92(18) . . ?
C13 Mo C14 35.11(16) . . ?
C9 Mo C11 58.98(18) . . ?
C12 Mo C11 121.61(18) . . ?
C16 Mo C11 121.78(17) . . ?
C8 Mo C11 58.25(18) . . ?
C7 Mo C11 34.94(18) . . ?
C15 Mo C11 144.70(18) . . ?
C10 Mo C11 34.86(18) . . ?
C13 Mo C11 146.12(18) . . ?
C14 Mo C11 178.76(17) . . ?
C9 Mo S1 131.94(13) . . ?
C12 Mo S1 91.93(12) . . ?
C16 Mo S1 127.95(13) . . ?
C8 Mo S1 136.94(15) . . ?
C7 Mo S1 102.27(15) . . ?
C15 Mo S1 133.30(13) . . ?
C10 Mo S1 96.55(12) . . ?
C13 Mo S1 76.47(12) . . ?
C14 Mo S1 99.64(12) . . ?
C11 Mo S1 81.07(13) . . ?
C9 Mo S2 92.47(14) . . ?
C12 Mo S2 131.73(13) . . ?
C16 Mo S2 138.62(12) . . ?
C8 Mo S2 128.46(14) . . ?
C7 Mo S2 131.80(14) . . ?
C15 Mo S2 104.06(13) . . ?
C10 Mo S2 75.88(12) . . ?
C13 Mo S2 95.88(12) . . ?
C14 Mo S2 81.79(12) . . ?
C11 Mo S2 97.62(13) . . ?
S1 Mo S2 65.70(4) . . ?
C1 Fe1 C3 96.4(2) . . ?
C1 Fe1 C2 92.2(2) . . ?
C3 Fe1 C2 92.8(2) . . ?
C1 Fe1 S1 107.52(17) . . ?
C3 Fe1 S1 91.40(16) . . ?
C2 Fe1 S1 159.23(16) . . ?
C1 Fe1 S2 109.45(16) . . ?
C3 Fe1 S2 152.87(16) . . ?
C2 Fe1 S2 94.21(16) . . ?
S1 Fe1 S2 73.47(4) . . ?
C1 Fe1 Fe2 161.40(16) . . ?
C3 Fe1 Fe2 95.90(16) . . ?
C2 Fe1 Fe2 101.06(16) . . ?
S1 Fe1 Fe2 58.26(4) . . ?
S2 Fe1 Fe2 57.02(3) . . ?
C6 Fe2 C4 94.1(2) . . ?
C6 Fe2 C5 95.0(2) . . ?
C4 Fe2 C5 94.5(2) . . ?
C6 Fe2 S2 103.67(16) . . ?
C4 Fe2 S2 92.36(15) . . ?
C5 Fe2 S2 159.60(17) . . ?
C6 Fe2 S1 115.49(15) . . ?
C4 Fe2 S1 149.27(15) . . ?
C5 Fe2 S1 91.06(16) . . ?
S2 Fe2 S1 73.62(4) . . ?
C6 Fe2 Fe1 161.27(16) . . ?
C4 Fe2 Fe1 92.09(15) . . ?
C5 Fe2 Fe1 102.13(17) . . ?
S2 Fe2 Fe1 58.38(4) . . ?
S1 Fe2 Fe1 57.21(4) . . ?
Fe1 S1 Fe2 64.53(4) . . ?
Fe1 S1 Mo 100.87(4) . . ?
Fe2 S1 Mo 99.71(4) . . ?
Fe2 S2 Fe1 64.60(4) . . ?
Fe2 S2 Mo 100.33(5) . . ?
Fe1 S2 Mo 99.82(5) . . ?
C16 C12 C13 106.7(4) . . ?
C16 C12 Mo 72.7(2) . . ?
C13 C12 Mo 73.8(2) . . ?
C16 C12 H12 126.6 . . ?
C13 C12 H12 126.6 . . ?
Mo C12 H12 118.9 . . ?
C10 C9 C8 106.6(5) . . ?
C10 C9 Mo 74.0(3) . . ?
C8 C9 Mo 72.7(3) . . ?
C10 C9 H9 126.7 . . ?
C8 C9 H9 126.7 . . ?
Mo C9 H9 118.6 . . ?
O1 C1 Fe1 174.2(5) . . ?
O5 C5 Fe2 178.9(5) . . ?
O3 C3 Fe1 178.0(5) . . ?
C15 C16 C12 108.6(4) . . ?
C15 C16 Mo 72.9(3) . . ?
C12 C16 Mo 71.2(3) . . ?
C15 C16 H16 125.7 . . ?
C12 C16 H16 125.7 . . ?
Mo C16 H16 121.8 . . ?
C9 C10 C11 109.0(4) . . ?
C9 C10 Mo 70.6(3) . . ?
C11 C10 Mo 73.7(3) . . ?
C9 C10 H10 125.5 . . ?
C11 C10 H10 125.5 . . ?
Mo C10 H10 121.9 . . ?
O4 C4 Fe2 177.2(4) . . ?
O2 C2 Fe1 178.3(4) . . ?
C10 C11 C7 108.4(5) . . ?
C10 C11 Mo 71.4(3) . . ?
C7 C11 Mo 71.2(3) . . ?
C10 C11 H11 125.8 . . ?
C7 C11 H11 125.8 . . ?
Mo C11 H11 123.2 . . ?
C14 C15 C16 107.7(4) . . ?
C14 C15 Mo 73.6(3) . . ?
C16 C15 Mo 71.4(3) . . ?
C14 C15 H15 126.1 . . ?
C16 C15 H15 126.1 . . ?
Mo C15 H15 120.6 . . ?
O6 C6 Fe2 173.1(4) . . ?
C15 C14 C13 108.7(4) . . ?
C15 C14 Mo 71.6(3) . . ?
C13 C14 Mo 71.7(3) . . ?
C15 C14 H14 125.7 . . ?
C13 C14 H14 125.7 . . ?
Mo C14 H14 122.7 . . ?
C7 C8 C9 108.6(5) . . ?
C7 C8 Mo 72.9(3) . . ?
C9 C8 Mo 71.1(3) . . ?
C7 C8 H8 125.7 . . ?
C9 C8 H8 125.7 . . ?
Mo C8 H8 122.0 . . ?
C14 C13 C12 108.2(4) . . ?
C14 C13 Mo 73.2(3) . . ?
C12 C13 Mo 70.3(2) . . ?
C14 C13 H13 125.9 . . ?
C12 C13 H13 125.9 . . ?
Mo C13 H13 122.3 . . ?
C11 C7 C8 107.2(5) . . ?
C11 C7 Mo 73.9(3) . . ?
C8 C7 Mo 71.5(3) . . ?
C11 C7 H7 126.4 . . ?
C8 C7 H7 126.4 . . ?
Mo C7 H7 120.1 . . ?

loop_
_geom_bond_atom_site_label_1
_geom_bond_atom_site_label_2
_geom_bond_distance
_geom_bond_site_symmetry_2
_geom_bond_publ_flag
Mo C9 2.284(5) . ?
Mo C12 2.285(4) . ?
Mo C16 2.304(5) . ?
Mo C8 2.305(5) . ?
Mo C7 2.322(5) . ?
Mo C15 2.323(4) . ?
Mo C10 2.328(4) . ?
Mo C13 2.331(4) . ?
Mo C14 2.350(4) . ?
Mo C11 2.357(5) . ?
Mo S1 2.5402(15) . ?
Mo S2 2.5498(13) . ?
Fe1 C1 1.783(5) . ?
Fe1 C3 1.789(5) . ?
Fe1 C2 1.792(5) . ?
Fe1 S1 2.2941(18) . ?
Fe1 S2 2.3222(14) . ?
Fe1 Fe2 2.4636(13) . ?
Fe2 C6 1.783(5) . ?
Fe2 C4 1.786(5) . ?
Fe2 C5 1.799(5) . ?
Fe2 S2 2.2877(14) . ?
Fe2 S1 2.3207(14) . ?
C12 C16 1.420(7) . ?
C12 C13 1.425(6) . ?
C12 H12 0.9300 . ?
C9 C10 1.403(7) . ?
C9 C8 1.425(7) . ?
C9 H9 0.9300 . ?
C1 O1 1.157(6) . ?
O6 C6 1.154(6) . ?
O3 C3 1.140(6) . ?
C5 O5 1.133(6) . ?
O2 C2 1.142(6) . ?
O4 C4 1.148(5) . ?
C16 C15 1.419(7) . ?
C16 H16 0.9300 . ?
C10 C11 1.404(7) . ?
C10 H10 0.9300 . ?
C11 C7 1.405(7) . ?
C11 H11 0.9300 . ?
C15 C14 1.399(7) . ?
C15 H15 0.9300 . ?
C14 C13 1.412(7) . ?
C14 H14 0.9300 . ?
C8 C7 1.414(8) . ?
C8 H8 0.9300 . ?
C13 H13 0.9300 . ?
C7 H7 0.9300 . ?

loop_
_geom_torsion_atom_site_label_1
_geom_torsion_atom_site_label_2
_geom_torsion_atom_site_label_3
_geom_torsion_atom_site_label_4
_geom_torsion
_geom_torsion_site_symmetry_1
_geom_torsion_site_symmetry_2
_geom_torsion_site_symmetry_3
_geom_torsion_site_symmetry_4
_geom_torsion_publ_flag
C1 Fe1 Fe2 C6 29.0(7) . . . . ?
C3 Fe1 Fe2 C6 160.2(5) . . . . ?
C2 Fe1 Fe2 C6 -105.8(5) . . . . ?
S1 Fe1 Fe2 C6 72.2(5) . . . . ?
S2 Fe1 Fe2 C6 -17.9(5) . . . . ?
C1 Fe1 Fe2 C4 138.4(5) . . . . ?
C3 Fe1 Fe2 C4 -90.4(2) . . . . ?
C2 Fe1 Fe2 C4 3.6(2) . . . . ?
S1 Fe1 Fe2 C4 -178.37(16) . . . . ?
S2 Fe1 Fe2 C4 91.48(16) . . . . ?
C1 Fe1 Fe2 C5 -126.6(5) . . . . ?
C3 Fe1 Fe2 C5 4.6(2) . . . . ?
C2 Fe1 Fe2 C5 98.7(2) . . . . ?
S1 Fe1 Fe2 C5 -83.35(17) . . . . ?
S2 Fe1 Fe2 C5 -173.50(17) . . . . ?
C1 Fe1 Fe2 S2 46.9(5) . . . . ?
C3 Fe1 Fe2 S2 178.14(16) . . . . ?
C2 Fe1 Fe2 S2 -87.84(17) . . . . ?
S1 Fe1 Fe2 S2 90.15(5) . . . . ?
C1 Fe1 Fe2 S1 -43.3(5) . . . . ?
C3 Fe1 Fe2 S1 87.99(16) . . . . ?
C2 Fe1 Fe2 S1 -177.99(17) . . . . ?
S2 Fe1 Fe2 S1 -90.15(5) . . . . ?
C1 Fe1 S1 Fe2 166.75(16) . . . . ?
C3 Fe1 S1 Fe2 -96.08(15) . . . . ?
C2 Fe1 S1 Fe2 5.6(5) . . . . ?
S2 Fe1 S1 Fe2 61.05(4) . . . . ?
C1 Fe1 S1 Mo 71.08(16) . . . . ?
C3 Fe1 S1 Mo 168.25(16) . . . . ?
C2 Fe1 S1 Mo -90.1(5) . . . . ?
S2 Fe1 S1 Mo -34.62(4) . . . . ?
Fe2 Fe1 S1 Mo -95.67(4) . . . . ?
C6 Fe2 S1 Fe1 -160.20(18) . . . . ?
C4 Fe2 S1 Fe1 3.2(3) . . . . ?
C5 Fe2 S1 Fe1 103.77(17) . . . . ?
S2 Fe2 S1 Fe1 -62.57(5) . . . . ?
C6 Fe2 S1 Mo -62.70(18) . . . . ?
C4 Fe2 S1 Mo 100.7(3) . . . . ?
C5 Fe2 S1 Mo -158.74(17) . . . . ?
S2 Fe2 S1 Mo 34.93(5) . . . . ?
Fe1 Fe2 S1 Mo 97.49(4) . . . . ?
C9 Mo S1 Fe1 -37.0(2) . . . . ?
C12 Mo S1 Fe1 168.66(13) . . . . ?
C16 Mo S1 Fe1 166.76(15) . . . . ?
C8 Mo S1 Fe1 -88.1(2) . . . . ?
C7 Mo S1 Fe1 -97.58(14) . . . . ?
C15 Mo S1 Fe1 119.58(18) . . . . ?
C10 Mo S1 Fe1 -38.29(13) . . . . ?
C13 Mo S1 Fe1 135.93(13) . . . . ?
C14 Mo S1 Fe1 109.34(13) . . . . ?
C11 Mo S1 Fe1 -69.63(14) . . . . ?
S2 Mo S1 Fe1 32.97(4) . . . . ?
C9 Mo S1 Fe2 -102.73(19) . . . . ?
C12 Mo S1 Fe2 102.96(13) . . . . ?
C16 Mo S1 Fe2 101.05(16) . . . . ?
C8 Mo S1 Fe2 -153.8(2) . . . . ?
C7 Mo S1 Fe2 -163.29(14) . . . . ?
C15 Mo S1 Fe2 53.87(18) . . . . ?
C10 Mo S1 Fe2 -103.99(13) . . . . ?
C13 Mo S1 Fe2 70.22(13) . . . . ?
C14 Mo S1 Fe2 43.64(12) . . . . ?
C11 Mo S1 Fe2 -135.33(14) . . . . ?
S2 Mo S1 Fe2 -32.73(4) . . . . ?
C6 Fe2 S2 Fe1 174.16(16) . . . . ?
C4 Fe2 S2 Fe1 -91.01(15) . . . . ?
C5 Fe2 S2 Fe1 18.5(5) . . . . ?
S1 Fe2 S2 Fe1 61.20(4) . . . . ?
C6 Fe2 S2 Mo 78.11(16) . . . . ?
C4 Fe2 S2 Mo 172.95(15) . . . . ?
C5 Fe2 S2 Mo -77.5(5) . . . . ?
S1 Fe2 S2 Mo -34.85(4) . . . . ?
Fe1 Fe2 S2 Mo -96.05(5) . . . . ?
C1 Fe1 S2 Fe2 -165.70(18) . . . . ?
C3 Fe1 S2 Fe2 -4.1(3) . . . . ?
C2 Fe1 S2 Fe2 100.46(16) . . . . ?
S1 Fe1 S2 Fe2 -62.51(5) . . . . ?
C1 Fe1 S2 Mo -68.85(18) . . . . ?
C3 Fe1 S2 Mo 92.8(3) . . . . ?
C2 Fe1 S2 Mo -162.69(16) . . . . ?
S1 Fe1 S2 Mo 34.34(4) . . . . ?
Fe2 Fe1 S2 Mo 96.85(5) . . . . ?
C9 Mo S2 Fe2 168.94(14) . . . . ?
C12 Mo S2 Fe2 -35.98(17) . . . . ?
C16 Mo S2 Fe2 -87.21(19) . . . . ?
C8 Mo S2 Fe2 165.04(19) . . . . ?
C7 Mo S2 Fe2 118.1(2) . . . . ?
C15 Mo S2 Fe2 -98.17(14) . . . . ?
C10 Mo S2 Fe2 137.38(13) . . . . ?
C13 Mo S2 Fe2 -38.93(13) . . . . ?
C14 Mo S2 Fe2 -71.19(13) . . . . ?
C11 Mo S2 Fe2 109.91(13) . . . . ?
S1 Mo S2 Fe2 33.34(4) . . . . ?
C9 Mo S2 Fe1 103.20(14) . . . . ?
C12 Mo S2 Fe1 -101.72(17) . . . . ?
C16 Mo S2 Fe1 -152.95(18) . . . . ?
C8 Mo S2 Fe1 99.30(19) . . . . ?
C7 Mo S2 Fe1 52.4(2) . . . . ?
C15 Mo S2 Fe1 -163.91(13) . . . . ?
C10 Mo S2 Fe1 71.64(13) . . . . ?
C13 Mo S2 Fe1 -104.67(13) . . . . ?
C14 Mo S2 Fe1 -136.92(13) . . . . ?
C11 Mo S2 Fe1 44.17(13) . . . . ?
S1 Mo S2 Fe1 -32.40(4) . . . . ?
C9 Mo C12 C16 27.6(4) . . . . ?
C8 Mo C12 C16 44.7(3) . . . . ?
C7 Mo C12 C16 80.1(3) . . . . ?
C15 Mo C12 C16 -36.8(3) . . . . ?
C10 Mo C12 C16 74.8(5) . . . . ?
C13 Mo C12 C16 -113.9(4) . . . . ?
C14 Mo C12 C16 -77.4(3) . . . . ?
C11 Mo C12 C16 101.9(3) . . . . ?
S1 Mo C12 C16 -177.4(3) . . . . ?
S2 Mo C12 C16 -118.9(3) . . . . ?
C9 Mo C12 C13 141.5(3) . . . . ?
C16 Mo C12 C13 113.9(4) . . . . ?
C8 Mo C12 C13 158.5(3) . . . . ?
C7 Mo C12 C13 -166.0(3) . . . . ?
C15 Mo C12 C13 77.0(3) . . . . ?
C10 Mo C12 C13 -171.3(3) . . . . ?
C14 Mo C12 C13 36.5(3) . . . . ?
C11 Mo C12 C13 -144.3(3) . . . . ?
S1 Mo C12 C13 -63.6(3) . . . . ?
S2 Mo C12 C13 -5.0(4) . . . . ?
C12 Mo C9 C10 143.2(3) . . . . ?
C16 Mo C9 C10 159.1(3) . . . . ?
C8 Mo C9 C10 113.6(5) . . . . ?
C7 Mo C9 C10 77.0(3) . . . . ?
C15 Mo C9 C10 -165.4(3) . . . . ?
C13 Mo C9 C10 -167.9(3) . . . . ?
C14 Mo C9 C10 -143.1(3) . . . . ?
C11 Mo C9 C10 36.2(3) . . . . ?
S1 Mo C9 C10 -2.2(4) . . . . ?
S2 Mo C9 C10 -61.2(3) . . . . ?
C12 Mo C9 C8 29.5(4) . . . . ?
C16 Mo C9 C8 45.5(3) . . . . ?
C7 Mo C9 C8 -36.7(3) . . . . ?
C15 Mo C9 C8 81.0(3) . . . . ?
C10 Mo C9 C8 -113.6(5) . . . . ?
C13 Mo C9 C8 78.4(5) . . . . ?
C14 Mo C9 C8 103.2(3) . . . . ?
C11 Mo C9 C8 -77.4(3) . . . . ?
S1 Mo C9 C8 -115.8(3) . . . . ?
S2 Mo C9 C8 -174.8(3) . . . . ?
C3 Fe1 C1 O1 63(5) . . . . ?
C2 Fe1 C1 O1 -30(5) . . . . ?
S1 Fe1 C1 O1 156(5) . . . . ?
S2 Fe1 C1 O1 -126(5) . . . . ?
Fe2 Fe1 C1 O1 -166(4) . . . . ?
C6 Fe2 C5 O5 -93(30) . . . . ?
C4 Fe2 C5 O5 172(100) . . . . ?
S2 Fe2 C5 O5 63(30) . . . . ?
S1 Fe2 C5 O5 22(30) . . . . ?
Fe1 Fe2 C5 O5 79(30) . . . . ?
C1 Fe1 C3 O3 91(14) . . . . ?
C2 Fe1 C3 O3 -177(100) . . . . ?
S1 Fe1 C3 O3 -17(14) . . . . ?
S2 Fe1 C3 O3 -72(14) . . . . ?
Fe2 Fe1 C3 O3 -75(14) . . . . ?
C13 C12 C16 C15 -2.7(5) . . . . ?
Mo C12 C16 C15 63.8(3) . . . . ?
C13 C12 C16 Mo -66.5(3) . . . . ?
C9 Mo C16 C15 83.7(3) . . . . ?
C12 Mo C16 C15 -117.2(4) . . . . ?
C8 Mo C16 C15 110.0(3) . . . . ?
C7 Mo C16 C15 143.0(3) . . . . ?
C10 Mo C16 C15 99.3(3) . . . . ?
C13 Mo C16 C15 -78.4(3) . . . . ?
C14 Mo C16 C15 -37.1(3) . . . . ?
C11 Mo C16 C15 141.5(3) . . . . ?
S1 Mo C16 C15 -113.9(3) . . . . ?
S2 Mo C16 C15 -18.4(4) . . . . ?
C9 Mo C16 C12 -159.2(3) . . . . ?
C8 Mo C16 C12 -132.9(3) . . . . ?
C7 Mo C16 C12 -99.9(3) . . . . ?
C15 Mo C16 C12 117.2(4) . . . . ?
C10 Mo C16 C12 -143.6(3) . . . . ?
C13 Mo C16 C12 38.8(3) . . . . ?
C14 Mo C16 C12 80.1(3) . . . . ?
C11 Mo C16 C12 -101.3(3) . . . . ?
S1 Mo C16 C12 3.2(3) . . . . ?
S2 Mo C16 C12 98.7(3) . . . . ?
C8 C9 C10 C11 1.8(5) . . . . ?
Mo C9 C10 C11 -64.1(3) . . . . ?
C8 C9 C10 Mo 65.9(3) . . . . ?
C12 Mo C10 C9 -75.0(5) . . . . ?
C16 Mo C10 C9 -27.4(4) . . . . ?
C8 Mo C10 C9 -39.3(3) . . . . ?
C7 Mo C10 C9 -81.2(3) . . . . ?
C15 Mo C10 C9 18.3(4) . . . . ?
C13 Mo C10 C9 139.6(11) . . . . ?
C14 Mo C10 C9 62.0(4) . . . . ?
C11 Mo C10 C9 -117.6(4) . . . . ?
S1 Mo C10 C9 178.4(3) . . . . ?
S2 Mo C10 C9 115.5(3) . . . . ?
C9 Mo C10 C11 117.6(4) . . . . ?
C12 Mo C10 C11 42.6(5) . . . . ?
C16 Mo C10 C11 90.2(3) . . . . ?
C8 Mo C10 C11 78.3(3) . . . . ?
C7 Mo C10 C11 36.4(3) . . . . ?
C15 Mo C10 C11 135.9(3) . . . . ?
C13 Mo C10 C11 -102.8(11) . . . . ?
C14 Mo C10 C11 179.6(3) . . . . ?
S1 Mo C10 C11 -64.0(3) . . . . ?
S2 Mo C10 C11 -126.9(3) . . . . ?
C6 Fe2 C4 O4 108(9) . . . . ?
C5 Fe2 C4 O4 -157(9) . . . . ?
S2 Fe2 C4 O4 4(9) . . . . ?
S1 Fe2 C4 O4 -57(9) . . . . ?
Fe1 Fe2 C4 O4 -55(9) . . . . ?
C1 Fe1 C2 O2 9(16) . . . . ?
C3 Fe1 C2 O2 -88(16) . . . . ?
S1 Fe1 C2 O2 171(16) . . . . ?
S2 Fe1 C2 O2 119(16) . . . . ?
Fe2 Fe1 C2 O2 176(100) . . . . ?
C9 C10 C11 C7 0.2(5) . . . . ?
Mo C10 C11 C7 -61.9(3) . . . . ?
C9 C10 C11 Mo 62.1(3) . . . . ?
C9 Mo C11 C10 -36.8(3) . . . . ?
C12 Mo C11 C10 -157.9(3) . . . . ?
C16 Mo C11 C10 -115.3(3) . . . . ?
C8 Mo C11 C10 -79.4(3) . . . . ?
C7 Mo C11 C10 -117.8(4) . . . . ?
C15 Mo C11 C10 -76.3(4) . . . . ?
C13 Mo C11 C10 164.1(3) . . . . ?
C14 Mo C11 C10 -10(8) . . . . ?
S1 Mo C11 C10 115.3(3) . . . . ?
S2 Mo C11 C10 51.5(3) . . . . ?
C9 Mo C11 C7 81.0(3) . . . . ?
C12 Mo C11 C7 -40.1(4) . . . . ?
C16 Mo C11 C7 2.5(4) . . . . ?
C8 Mo C11 C7 38.3(3) . . . . ?
C15 Mo C11 C7 41.5(5) . . . . ?
C10 Mo C11 C7 117.8(4) . . . . ?
C13 Mo C11 C7 -78.1(4) . . . . ?
C14 Mo C11 C7 108(8) . . . . ?
S1 Mo C11 C7 -126.9(3) . . . . ?
S2 Mo C11 C7 169.3(3) . . . . ?
C12 C16 C15 C14 2.4(5) . . . . ?
Mo C16 C15 C14 65.2(3) . . . . ?
C12 C16 C15 Mo -62.7(3) . . . . ?
C9 Mo C15 C14 144.9(3) . . . . ?
C12 Mo C15 C14 -78.5(3) . . . . ?
C16 Mo C15 C14 -115.7(4) . . . . ?
C8 Mo C15 C14 -179.3(3) . . . . ?
C7 Mo C15 C14 -157.3(3) . . . . ?
C10 Mo C15 C14 134.5(3) . . . . ?
C13 Mo C15 C14 -36.5(3) . . . . ?
C11 Mo C15 C14 178.0(3) . . . . ?
S1 Mo C15 C14 -17.9(4) . . . . ?
S2 Mo C15 C14 51.8(3) . . . . ?
C9 Mo C15 C16 -99.3(3) . . . . ?
C12 Mo C15 C16 37.2(3) . . . . ?
C8 Mo C15 C16 -63.6(3) . . . . ?
C7 Mo C15 C16 -41.5(3) . . . . ?
C10 Mo C15 C16 -109.8(3) . . . . ?
C13 Mo C15 C16 79.2(3) . . . . ?
C14 Mo C15 C16 115.7(4) . . . . ?
C11 Mo C15 C16 -66.3(4) . . . . ?
S1 Mo C15 C16 97.9(3) . . . . ?
S2 Mo C15 C16 167.6(3) . . . . ?
C4 Fe2 C6 O6 11(4) . . . . ?
C5 Fe2 C6 O6 -84(4) . . . . ?
S2 Fe2 C6 O6 105(4) . . . . ?
S1 Fe2 C6 O6 -177(4) . . . . ?
Fe1 Fe2 C6 O6 120(4) . . . . ?
C16 C15 C14 C13 -1.2(5) . . . . ?
Mo C15 C14 C13 62.5(3) . . . . ?
C16 C15 C14 Mo -63.7(3) . . . . ?
C9 Mo C14 C15 -41.5(4) . . . . ?
C12 Mo C14 C15 80.4(3) . . . . ?
C16 Mo C14 C15 38.1(3) . . . . ?
C8 Mo C14 C15 0.8(4) . . . . ?
C7 Mo C14 C15 38.1(5) . . . . ?
C10 Mo C14 C15 -77.7(4) . . . . ?
C13 Mo C14 C15 117.8(4) . . . . ?
C11 Mo C14 C15 -68(8) . . . . ?
S1 Mo C14 C15 166.9(3) . . . . ?
S2 Mo C14 C15 -129.6(3) . . . . ?
C9 Mo C14 C13 -159.2(3) . . . . ?
C12 Mo C14 C13 -37.4(3) . . . . ?
C16 Mo C14 C13 -79.7(3) . . . . ?
C8 Mo C14 C13 -117.0(3) . . . . ?
C7 Mo C14 C13 -79.6(4) . . . . ?
C15 Mo C14 C13 -117.8(4) . . . . ?
C10 Mo C14 C13 164.6(3) . . . . ?
C11 Mo C14 C13 174(8) . . . . ?
S1 Mo C14 C13 49.2(3) . . . . ?
S2 Mo C14 C13 112.7(3) . . . . ?
C10 C9 C8 C7 -3.1(6) . . . . ?
Mo C9 C8 C7 63.7(4) . . . . ?
C10 C9 C8 Mo -66.8(3) . . . . ?
C9 Mo C8 C7 -117.3(5) . . . . ?
C12 Mo C8 C7 85.0(3) . . . . ?
C16 Mo C8 C7 110.8(3) . . . . ?
C15 Mo C8 C7 144.2(3) . . . . ?
C10 Mo C8 C7 -78.8(3) . . . . ?
C13 Mo C8 C7 101.4(4) . . . . ?
C14 Mo C8 C7 143.7(3) . . . . ?
C11 Mo C8 C7 -37.6(3) . . . . ?
S1 Mo C8 C7 -16.0(4) . . . . ?
S2 Mo C8 C7 -110.6(3) . . . . ?
C12 Mo C8 C9 -157.7(3) . . . . ?
C16 Mo C8 C9 -131.9(4) . . . . ?
C7 Mo C8 C9 117.3(5) . . . . ?
C15 Mo C8 C9 -98.6(3) . . . . ?
C10 Mo C8 C9 38.4(3) . . . . ?
C13 Mo C8 C9 -141.3(3) . . . . ?
C14 Mo C8 C9 -99.0(3) . . . . ?
C11 Mo C8 C9 79.6(3) . . . . ?
S1 Mo C8 C9 101.2(3) . . . . ?
S2 Mo C8 C9 6.6(4) . . . . ?
C15 C14 C13 C12 -0.5(5) . . . . ?
Mo C14 C13 C12 61.9(3) . . . . ?
C15 C14 C13 Mo -62.4(3) . . . . ?
C16 C12 C13 C14 2.0(5) . . . . ?
Mo C12 C13 C14 -63.8(3) . . . . ?
C16 C12 C13 Mo 65.7(3) . . . . ?
C9 Mo C13 C14 39.3(5) . . . . ?
C12 Mo C13 C14 117.1(4) . . . . ?
C16 Mo C13 C14 78.2(3) . . . . ?
C8 Mo C13 C14 88.6(4) . . . . ?
C7 Mo C13 C14 134.9(3) . . . . ?
C15 Mo C13 C14 36.2(3) . . . . ?
C10 Mo C13 C14 -90.1(12) . . . . ?
C11 Mo C13 C14 -179.8(3) . . . . ?
S1 Mo C13 C14 -129.9(3) . . . . ?
S2 Mo C13 C14 -66.7(3) . . . . ?
C9 Mo C13 C12 -77.8(5) . . . . ?
C16 Mo C13 C12 -38.9(3) . . . . ?
C8 Mo C13 C12 -28.4(4) . . . . ?
C7 Mo C13 C12 17.9(4) . . . . ?
C15 Mo C13 C12 -80.9(3) . . . . ?
C10 Mo C13 C12 152.8(10) . . . . ?
C14 Mo C13 C12 -117.1(4) . . . . ?
C11 Mo C13 C12 63.1(4) . . . . ?
S1 Mo C13 C12 113.0(3) . . . . ?
S2 Mo C13 C12 176.2(3) . . . . ?
C10 C11 C7 C8 -2.1(5) . . . . ?
Mo C11 C7 C8 -64.2(3) . . . . ?
C10 C11 C7 Mo 62.1(3) . . . . ?
C9 C8 C7 C11 3.3(6) . . . . ?
Mo C8 C7 C11 65.8(3) . . . . ?
C9 C8 C7 Mo -62.5(3) . . . . ?
C9 Mo C7 C11 -77.7(3) . . . . ?
C12 Mo C7 C11 146.6(3) . . . . ?
C16 Mo C7 C11 -177.9(3) . . . . ?
C8 Mo C7 C11 -114.9(5) . . . . ?
C15 Mo C7 C11 -155.0(3) . . . . ?
C10 Mo C7 C11 -36.3(3) . . . . ?
C13 Mo C7 C11 136.2(3) . . . . ?
C14 Mo C7 C11 -177.9(3) . . . . ?
S1 Mo C7 C11 53.9(3) . . . . ?
S2 Mo C7 C11 -14.3(4) . . . . ?
C9 Mo C7 C8 37.3(3) . . . . ?
C12 Mo C7 C8 -98.4(3) . . . . ?
C16 Mo C7 C8 -62.9(3) . . . . ?
C15 Mo C7 C8 -40.1(4) . . . . ?
C10 Mo C7 C8 78.6(3) . . . . ?
C13 Mo C7 C8 -108.8(3) . . . . ?
C14 Mo C7 C8 -63.0(5) . . . . ?
C11 Mo C7 C8 114.9(5) . . . . ?
S1 Mo C7 C8 168.9(3) . . . . ?
S2 Mo C7 C8 100.6(3) . . . . ?
